data_1506642
loop_
_publ_author_name
'Chang, Tsu-Hsin'
'Wu, Bi-Ru'
'Chiang, Michael Y.'
'Liao, Su-Chih'
'Ong, Chi Wi'
'Hsu, Hsiu-Fu'
'Lin, Shu-Yu'

_publ_section_title
;
 Synthesis and mesomorphic behavior of a donor-acceptor-type
 hexaazatriphenylene.
;
_journal_issue 19
_journal_name_full 'Organic letters'
_journal_page_first 4075
_journal_page_last 4078
_journal_paper_doi 10.1021/ol051231j
_journal_volume 7
_journal_year 2005
_chemical_formula_moiety 'C18 H9 N9 O3'
_chemical_formula_sum 'C18 H9 N9 O3'
_chemical_formula_weight 399.34
_chemical_name_systematic
;
 ?
;
_space_group_IT_number 2
_symmetry_cell_setting triclinic
_symmetry_space_group_name_Hall '-P 1'
_symmetry_space_group_name_H-M 'P -1'
_atom_sites_solution_hydrogens geom
_atom_sites_solution_primary direct
_atom_sites_solution_secondary difmap
_audit_creation_method SHELXL-97
_cell_angle_alpha 115.87(3)
_cell_angle_beta 100.92(3)
_cell_angle_gamma 95.20(3)
_cell_formula_units_Z 2
_cell_length_a 7.259(2)
_cell_length_b 11.372(4)
_cell_length_c 12.832(6)
_cell_measurement_reflns_used 20
_cell_measurement_temperature 293(2)
_cell_measurement_theta_max 16.9
_cell_measurement_theta_min 9.0
_cell_volume 917.7(7)
_computing_cell_refinement MSC/AFC
_computing_data_collection 'MSC/AFC (Molecular Structure Corporation, 1992)'
_computing_data_reduction 'teXsan (Molecular Structure Corporation, 1985)'
_computing_molecular_graphics 'teXsan (Molecular Structure Corporation, 1985)'
_computing_publication_material 'WinGX publication routines (Farrugia, 1999)'
_computing_structure_refinement 'SHELXL-97 (Sheldrick, 1997)'
_computing_structure_solution 'SIR-92 (Altomare et al., 1993)'
_diffrn_ambient_temperature 293(2)
_diffrn_measured_fraction_theta_full 1.000
_diffrn_measured_fraction_theta_max 1.000
_diffrn_measurement_device_type 'Rigaku AFC6S'
_diffrn_measurement_method \w-2\q
_diffrn_radiation_monochromator graphite
_diffrn_radiation_source 'fine-focus sealed tube'
_diffrn_radiation_type MoK\a
_diffrn_radiation_wavelength 0.71073
_diffrn_reflns_av_R_equivalents 0.0626
_diffrn_reflns_av_sigmaI/netI 0.0810
_diffrn_reflns_limit_h_max 9
_diffrn_reflns_limit_h_min -9
_diffrn_reflns_limit_k_max 14
_diffrn_reflns_limit_k_min 0
_diffrn_reflns_limit_l_max 15
_diffrn_reflns_limit_l_min -16
_diffrn_reflns_number 4457
_diffrn_reflns_theta_full 27.56
_diffrn_reflns_theta_max 27.56
_diffrn_reflns_theta_min 1.82
_diffrn_standards_decay_% 4.31
_diffrn_standards_interval_count 150
_diffrn_standards_number 3
_exptl_absorpt_coefficient_mu 0.106
_exptl_absorpt_correction_T_max 0.98
_exptl_absorpt_correction_T_min 0.89
_exptl_absorpt_correction_type psi-scan
_exptl_absorpt_process_details 'North et al., 1968'
_exptl_crystal_colour yellow
_exptl_crystal_density_diffrn 1.445
_exptl_crystal_density_meas ?
_exptl_crystal_density_method 'not measured'
_exptl_crystal_description prism
_exptl_crystal_F_000 408
_exptl_crystal_size_max 0.50
_exptl_crystal_size_mid 0.33
_exptl_crystal_size_min 0.20
_refine_diff_density_max 0.391
_refine_diff_density_min -0.530
_refine_diff_density_rms 0.150
_refine_ls_extinction_coef none
_refine_ls_extinction_method none
_refine_ls_goodness_of_fit_ref 0.995
_refine_ls_hydrogen_treatment mixed
_refine_ls_matrix_type full
_refine_ls_number_parameters 271
_refine_ls_number_reflns 4242
_refine_ls_number_restraints 0
_refine_ls_restrained_S_all 0.995
_refine_ls_R_factor_all 0.1638
_refine_ls_R_factor_gt 0.0513
_refine_ls_shift/su_max 0.000
_refine_ls_shift/su_mean 0.000
_refine_ls_structure_factor_coef Fsqd
_refine_ls_weighting_details 'calc w=1/[\s^2^(Fo^2^)+(0.0908P)^2^+0.0000P] where P=(Fo^2^+2Fc^2^)/3'
_refine_ls_weighting_scheme calc
_refine_ls_wR_factor_gt 0.1364
_refine_ls_wR_factor_ref 0.1831
_reflns_number_gt 1769
_reflns_number_total 4242
_reflns_threshold_expression >2sigma(I)
_cod_data_source_file ol051231jsi20050525_071107.cif
_cod_data_source_block hacn10f
_cod_depositor_comments
;
The following automatic conversions were performed:

'_exptl_crystal_density_meas' value 'not measured' was changed to '?'
- the value is perceived as not measured.

Automatic conversion script
Id: cif_fix_values 3008 2015-01-20 13:52:24Z robertas 
;
_cod_original_cell_volume 917.6(8)
_cod_database_code 1506642

loop_
_symmetry_equiv_pos_as_xyz
'x, y, z'
'-x, -y, -z'

loop_
_atom_site_label
_atom_site_type_symbol
_atom_site_fract_x
_atom_site_fract_y
_atom_site_fract_z
_atom_site_U_iso_or_equiv
_atom_site_adp_type
_atom_site_occupancy
_atom_site_symmetry_multiplicity
_atom_site_calc_flag
_atom_site_refinement_flags
O1 O 1.1522(3) 0.97078(19) 0.72171(18) 0.0476(6) Uani 1 1 d .
O2 O 0.5875(3) 0.3339(2) 0.78992(18) 0.0512(6) Uani 1 1 d .
O3 O 0.5615(3) 0.2584(2) 0.10303(16) 0.0471(6) Uani 1 1 d .
N1 N 0.9217(3) 0.6796(2) 0.44757(19) 0.0320(5) Uani 1 1 d .
N2 N 0.9791(3) 0.7757(2) 0.6966(2) 0.0342(6) Uani 1 1 d .
N3 N 0.8432(3) 0.6126(2) 0.78399(19) 0.0343(6) Uani 1 1 d .
N4 N 0.6170(3) 0.3580(2) 0.6246(2) 0.0338(5) Uani 1 1 d .
N5 N 0.5464(3) 0.2687(2) 0.38181(19) 0.0304(5) Uani 1 1 d .
N6 N 0.7019(3) 0.4307(2) 0.29196(19) 0.0335(6) Uani 1 1 d .
N7 N 1.1880(4) 0.9386(3) 0.4426(3) 0.0654(9) Uani 1 1 d .
N8 N 0.8447(5) 0.6161(3) 1.0503(2) 0.0746(11) Uani 1 1 d .
N9 N 0.3151(4) -0.0054(3) 0.1201(3) 0.0665(9) Uani 1 1 d .
C1 C 0.8447(4) 0.6052(3) 0.4934(2) 0.0289(6) Uani 1 1 d .
C2 C 0.8768(4) 0.6521(2) 0.6173(2) 0.0282(6) Uani 1 1 d .
C3 C 0.8029(4) 0.5669(2) 0.6639(2) 0.0297(6) Uani 1 1 d .
C4 C 0.6919(4) 0.4395(2) 0.5847(2) 0.0279(6) Uani 1 1 d .
C5 C 0.6546(4) 0.3920(2) 0.4563(2) 0.0278(6) Uani 1 1 d .
C6 C 0.7307(4) 0.4727(2) 0.4112(2) 0.0284(6) Uani 1 1 d .
C7 C 1.0248(4) 0.7978(3) 0.5258(2) 0.0335(6) Uani 1 1 d .
C8 C 1.0490(4) 0.8482(3) 0.6517(2) 0.0347(6) Uani 1 1 d .
C9 C 0.7726(4) 0.5318(3) 0.8217(2) 0.0356(7) Uani 1 1 d .
C10 C 0.6559(4) 0.4037(3) 0.7406(2) 0.0358(7) Uani 1 1 d .
C11 C 0.5174(4) 0.2293(3) 0.2661(2) 0.0333(6) Uani 1 1 d .
C12 C 0.5981(4) 0.3106(3) 0.2210(2) 0.0331(6) Uani 1 1 d .
C13 C 1.1167(4) 0.8767(3) 0.4792(3) 0.0413(7) Uani 1 1 d .
C14 C 1.1663(5) 1.0267(3) 0.8495(3) 0.0600(10) Uani 1 1 d .
H14A H 1.2438 1.1147 0.8904 0.090 Uiso 1 1 calc R
H14B H 1.2238 0.9712 0.8797 0.090 Uiso 1 1 calc R
H14C H 1.0408 1.0310 0.8628 0.090 Uiso 1 1 calc R
C15 C 0.8133(5) 0.5787(3) 0.9497(3) 0.0462(8) Uani 1 1 d .
C16 C 0.4577(5) 0.2071(3) 0.7114(3) 0.0654(11) Uani 1 1 d .
H16A H 0.4195 0.1674 0.7583 0.098 Uiso 1 1 calc R
H16B H 0.5210 0.1488 0.6562 0.098 Uiso 1 1 calc R
H16C H 0.3466 0.2213 0.6676 0.098 Uiso 1 1 calc R
C17 C 0.4026(4) 0.0981(3) 0.1849(3) 0.0417(7) Uani 1 1 d .
C18 C 0.6581(5) 0.3329(4) 0.0541(3) 0.0585(10) Uani 1 1 d .
H18A H 0.6201 0.2850 -0.0318 0.088 Uiso 1 1 calc R
H18B H 0.7941 0.3436 0.0814 0.088 Uiso 1 1 calc R
H18C H 0.6237 0.4189 0.0804 0.088 Uiso 1 1 calc R

loop_
_atom_site_aniso_label
_atom_site_aniso_U_11
_atom_site_aniso_U_22
_atom_site_aniso_U_33
_atom_site_aniso_U_23
_atom_site_aniso_U_13
_atom_site_aniso_U_12
O1 0.0528(14) 0.0308(11) 0.0445(12) 0.0095(10) 0.0084(10) -0.0092(10)
O2 0.0657(15) 0.0466(13) 0.0357(11) 0.0218(10) 0.0060(10) -0.0143(11)
O3 0.0574(14) 0.0469(12) 0.0259(10) 0.0129(9) 0.0050(9) -0.0094(10)
N1 0.0333(13) 0.0302(12) 0.0360(13) 0.0181(10) 0.0099(10) 0.0052(10)
N2 0.0361(13) 0.0270(12) 0.0345(12) 0.0114(10) 0.0074(10) 0.0016(10)
N3 0.0387(14) 0.0321(12) 0.0279(12) 0.0121(10) 0.0057(10) 0.0035(10)
N4 0.0370(13) 0.0336(12) 0.0317(12) 0.0177(10) 0.0074(10) 0.0008(10)
N5 0.0292(12) 0.0278(12) 0.0285(11) 0.0102(10) 0.0040(10) 0.0007(10)
N6 0.0319(13) 0.0356(13) 0.0312(12) 0.0148(11) 0.0072(10) 0.0034(10)
N7 0.076(2) 0.0538(18) 0.079(2) 0.0397(17) 0.0314(18) 0.0043(16)
N8 0.117(3) 0.062(2) 0.0338(16) 0.0209(15) 0.0098(17) -0.0095(19)
N9 0.070(2) 0.0493(18) 0.0518(17) 0.0064(15) 0.0086(15) -0.0159(16)
C1 0.0290(15) 0.0276(14) 0.0292(14) 0.0139(11) 0.0050(11) 0.0038(11)
C2 0.0274(14) 0.0235(13) 0.0295(14) 0.0090(11) 0.0063(11) 0.0050(11)
C3 0.0305(14) 0.0274(14) 0.0304(14) 0.0128(12) 0.0071(11) 0.0059(11)
C4 0.0273(14) 0.0270(13) 0.0286(13) 0.0127(11) 0.0059(11) 0.0046(11)
C5 0.0287(14) 0.0241(13) 0.0284(13) 0.0110(11) 0.0054(11) 0.0050(11)
C6 0.0280(14) 0.0293(14) 0.0273(13) 0.0128(11) 0.0060(11) 0.0069(11)
C7 0.0330(16) 0.0285(14) 0.0427(16) 0.0193(13) 0.0109(13) 0.0060(12)
C8 0.0308(15) 0.0290(15) 0.0385(15) 0.0124(12) 0.0058(12) 0.0023(12)
C9 0.0420(17) 0.0348(15) 0.0270(14) 0.0134(12) 0.0059(12) 0.0048(13)
C10 0.0409(17) 0.0350(15) 0.0335(15) 0.0189(13) 0.0089(13) 0.0031(13)
C11 0.0312(15) 0.0319(15) 0.0306(14) 0.0103(12) 0.0058(12) 0.0039(12)
C12 0.0325(16) 0.0357(16) 0.0266(14) 0.0122(12) 0.0057(12) 0.0020(12)
C13 0.0448(18) 0.0321(16) 0.0474(18) 0.0189(14) 0.0134(15) 0.0041(14)
C14 0.066(2) 0.0393(18) 0.0467(19) -0.0006(15) 0.0151(17) -0.0146(16)
C15 0.058(2) 0.0389(18) 0.0381(18) 0.0191(15) 0.0084(15) -0.0021(15)
C16 0.082(3) 0.053(2) 0.0481(19) 0.0246(17) 0.0057(19) -0.0269(19)
C17 0.0464(18) 0.0366(17) 0.0330(15) 0.0107(14) 0.0084(13) -0.0024(14)
C18 0.068(2) 0.064(2) 0.0363(16) 0.0218(16) 0.0121(16) -0.0120(18)

loop_
_atom_type_symbol
_atom_type_description
_atom_type_scat_dispersion_real
_atom_type_scat_dispersion_imag
_atom_type_scat_source
C C 0.0033 0.0016 'International Tables Vol C Tables 4.2.6.8 and 6.1.1.4'
H H 0.0000 0.0000 'International Tables Vol C Tables 4.2.6.8 and 6.1.1.4'
N N 0.0061 0.0033 'International Tables Vol C Tables 4.2.6.8 and 6.1.1.4'
O O 0.0106 0.0060 'International Tables Vol C Tables 4.2.6.8 and 6.1.1.4'

loop_
_geom_angle_atom_site_label_1
_geom_angle_atom_site_label_2
_geom_angle_atom_site_label_3
_geom_angle
C8 O1 C14 117.1(2)
C10 O2 C16 118.1(2)
C12 O3 C18 117.4(2)
C7 N1 C1 116.3(2)
C8 N2 C2 116.8(2)
C9 N3 C3 116.6(2)
C10 N4 C4 116.4(2)
C11 N5 C5 116.6(2)
C12 N6 C6 116.3(2)
N1 C1 C2 121.4(2)
N1 C1 C6 118.8(2)
C2 C1 C6 119.8(2)
N2 C2 C1 121.5(2)
N2 C2 C3 118.4(2)
C1 C2 C3 120.1(2)
N3 C3 C4 121.1(2)
N3 C3 C2 118.9(2)
C4 C3 C2 120.0(2)
N4 C4 C3 121.8(2)
N4 C4 C5 118.3(2)
C3 C4 C5 119.9(2)
N5 C5 C6 121.2(2)
N5 C5 C4 118.7(2)
C6 C5 C4 120.1(2)
N6 C6 C5 121.7(2)
N6 C6 C1 118.3(2)
C5 C6 C1 120.0(2)
N1 C7 C8 122.3(2)
N1 C7 C13 117.3(2)
C8 C7 C13 120.4(2)
N2 C8 O1 121.6(3)
N2 C8 C7 121.7(2)
O1 C8 C7 116.7(2)
N3 C9 C10 122.0(2)
N3 C9 C15 117.5(3)
C10 C9 C15 120.5(3)
N4 C10 O2 121.8(3)
N4 C10 C9 122.1(2)
O2 C10 C9 116.1(2)
N5 C11 C12 121.9(2)
N5 C11 C17 117.6(3)
C12 C11 C17 120.5(2)
N6 C12 O3 121.8(2)
N6 C12 C11 122.2(2)
O3 C12 C11 116.0(2)
N7 C13 C7 179.7(4)
O1 C14 H14A 109.5
O1 C14 H14B 109.5
H14A C14 H14B 109.5
O1 C14 H14C 109.5
H14A C14 H14C 109.5
H14B C14 H14C 109.5
N8 C15 C9 179.6(4)
O2 C16 H16A 109.5
O2 C16 H16B 109.5
H16A C16 H16B 109.5
O2 C16 H16C 109.5
H16A C16 H16C 109.5
H16B C16 H16C 109.5
N9 C17 C11 178.7(4)
O3 C18 H18A 109.5
O3 C18 H18B 109.5
H18A C18 H18B 109.5
O3 C18 H18C 109.5
H18A C18 H18C 109.5
H18B C18 H18C 109.5

loop_
_geom_bond_atom_site_label_1
_geom_bond_atom_site_label_2
_geom_bond_distance
O1 C8 1.332(3)
O1 C14 1.456(4)
O2 C10 1.328(3)
O2 C16 1.452(4)
O3 C12 1.322(3)
O3 C18 1.458(4)
N1 C7 1.315(3)
N1 C1 1.359(3)
N2 C8 1.310(3)
N2 C2 1.356(3)
N3 C9 1.318(3)
N3 C3 1.354(3)
N4 C10 1.306(3)
N4 C4 1.358(3)
N5 C11 1.317(3)
N5 C5 1.357(3)
N6 C12 1.315(3)
N6 C6 1.354(3)
N7 C13 1.140(4)
N8 C15 1.136(4)
N9 C17 1.137(4)
C1 C2 1.401(4)
C1 C6 1.457(3)
C2 C3 1.454(3)
C3 C4 1.405(3)
C4 C5 1.451(3)
C5 C6 1.406(3)
C7 C8 1.427(4)
C7 C13 1.454(4)
C9 C10 1.429(4)
C9 C15 1.447(4)
C11 C12 1.425(4)
C11 C17 1.447(4)
C14 H14A 0.9600
C14 H14B 0.9600
C14 H14C 0.9600
C16 H16A 0.9600
C16 H16B 0.9600
C16 H16C 0.9600
C18 H18A 0.9600
C18 H18B 0.9600
C18 H18C 0.9600

loop_
_cod_related_entry_id
_cod_related_entry_database
_cod_related_entry_code
1 ChemSpider 21157010
